data_7055557
loop_
_publ_author_name
'Smolko, Luk\'a\<s'
'\<Cern\'ak, Juraj'
'Du\<sek, Michal'
'Titi\<s, J\'an'
'Bo\<ca, Roman'

_publ_section_title
;
 Tetracoordinate Co(ii) complexes containing bathocuproine and single
 molecule magnetism
;
_journal_issue 8
_journal_name_full 'New J. Chem.'
_journal_page_first 6593
_journal_paper_doi 10.1039/C6NJ00372A
_journal_volume 40
_journal_year 2016
_chemical_formula_sum 'C26 H20 Co I2 N2'
_chemical_formula_weight 673.2
_chemical_name_systematic ' ?'
_space_group_IT_number 14
_symmetry_cell_setting monoclinic
_symmetry_Int_Tables_number 14
_symmetry_space_group_name_Hall '-P 2ybc'
_symmetry_space_group_name_H-M 'P 1 21/c 1'
_audit_update_record
;
2016-05-04 deposited with the CCDC.
2016-05-11 downloaded from the CCDC.
;
_cell_angle_alpha 90
_cell_angle_beta 98.626(3)
_cell_angle_gamma 90
_cell_formula_units_Z 4
_cell_length_a 12.7126(3)
_cell_length_b 23.7131(7)
_cell_length_c 8.0118(4)
_cell_measurement_reflns_used 7807
_cell_measurement_temperature 120.00(10)
_cell_measurement_theta_max 66.94
_cell_measurement_theta_min 3.74
_cell_volume 2387.88(15)
_computing_cell_refinement 'CrysAlisPro 1.171.38.41k (Rigaku OD, 2015)'
_computing_data_collection 'CrysAlisPro 1.171.38.41k (Rigaku OD, 2015)'
_computing_data_reduction 'CrysAlisPro 1.171.38.41k (Rigaku OD, 2015)'
_computing_molecular_graphics Diamond
_computing_structure_refinement Jana2006
_computing_structure_solution
;
Superflip, version February 2014
;
_diffrn_ambient_temperature 120
_diffrn_detector 'CCD plate'
_diffrn_detector_area_resol_mean 5.1873
_diffrn_measured_fraction_theta_full 0.98
_diffrn_measured_fraction_theta_max 0.98
_diffrn_measurement_device 'four-circle diffractometer'
_diffrn_measurement_device_type 'Xcalibur, Atlas, Gemini ultra'
_diffrn_measurement_method '\w scans'
_diffrn_radiation_monochromator mirror
_diffrn_radiation_probe x-ray
_diffrn_radiation_source 'X-ray tube'
_diffrn_radiation_type 'Cu K\a'
_diffrn_radiation_wavelength 1.54184
_diffrn_reflns_av_R_equivalents 0.0477
_diffrn_reflns_av_unetI/netI 0.0311
_diffrn_reflns_limit_h_max 14
_diffrn_reflns_limit_h_min -14
_diffrn_reflns_limit_k_max 28
_diffrn_reflns_limit_k_min -27
_diffrn_reflns_limit_l_max 9
_diffrn_reflns_limit_l_min -9
_diffrn_reflns_number 18588
_diffrn_reflns_theta_full 66.99
_diffrn_reflns_theta_max 66.99
_diffrn_reflns_theta_min 3.52
_diffrn_source 'fine-focus sealed X-ray tube'
_exptl_absorpt_coefficient_mu 26.048
_exptl_absorpt_correction_T_max 0.526
_exptl_absorpt_correction_T_min 0.058
_exptl_absorpt_correction_type analytical
_exptl_absorpt_process_details
;
CrysAlisPro 1.171.38.41k (Rigaku Oxford Diffraction, 2015)
Analytical numeric absorption correction using a multifaceted crystal
            model based on expressions derived by R.C. Clark & J.S. Reid.
(Clark, R. C. & Reid, J. S. (1995). Acta Cryst. A51, 887-897)
Empirical absorption correction using spherical harmonics,
 implemented in SCALE3 ABSPACK scaling algorithm.
;
_exptl_crystal_colour brown
_exptl_crystal_density_diffrn 1.8726
_exptl_crystal_description needle
_exptl_crystal_F_000 1292
_exptl_crystal_preparation 'Magnetic properties'
_exptl_crystal_size_max 0.532
_exptl_crystal_size_mid 0.051
_exptl_crystal_size_min 0.031
_refine_diff_density_max 0.51
_refine_diff_density_min -0.69
_refine_ls_extinction_method none
_refine_ls_goodness_of_fit_gt 1.18
_refine_ls_goodness_of_fit_ref 1.17
_refine_ls_hydrogen_treatment constr
_refine_ls_number_constraints 80
_refine_ls_number_parameters 280
_refine_ls_number_reflns 4202
_refine_ls_number_restraints 0
_refine_ls_R_factor_all 0.0408
_refine_ls_R_factor_gt 0.0301
_refine_ls_shift/su_max 0.0400
_refine_ls_shift/su_mean 0.0030
_refine_ls_structure_factor_coef Fsqd
_refine_ls_weighting_details w=1/(\s^2^(I)+0.0016I^2^)
_refine_ls_weighting_scheme sigma
_refine_ls_wR_factor_gt 0.0779
_refine_ls_wR_factor_ref 0.0866
_reflns_number_gt 3409
_reflns_number_total 4202
_reflns_threshold_expression I>3\s(I)
_cod_data_source_file c6nj00372a2.cif
_cod_data_source_block I
_cod_depositor_comments
;
The following automatic conversions were performed:

'_diffrn_radiation_probe' value 'X-ray' changed to 'x-ray' according
to
/usr/data/users/saulius/crontab/automatic-downloads/rss-feeds/RSC/lib/dictionaries/cif_core.dic
dictionary named 'cif_core.dic' version 2.4.2 from 2011-04-26.

Automatic conversion script
Id: cif_fix_values 4268 2015-11-12 08:31:59Z antanas 

 Adding full bibliography for 7055555--7055557.cif.
;
_cod_original_sg_symbol_Hall '-P 2ycb'
_cod_original_formula_sum 'C26 H20 Co1 I2 N2'
_cod_database_code 7055557

loop_
_space_group_symop_id
_space_group_symop_operation_xyz
1 x,y,z
2 -x,y+1/2,-z+1/2
3 -x,-y,-z
4 x,-y+1/2,z+1/2

loop_
_atom_site_label
_atom_site_type_symbol
_atom_site_fract_x
_atom_site_fract_y
_atom_site_fract_z
_atom_site_adp_type
_atom_site_U_iso_or_equiv
_atom_site_site_symmetry_multiplicity
_atom_site_occupancy
_atom_site_calc_flag
I2 I 0.69660(3) 0.034328(11) 0.89114(4) Uani 0.03820(11) 4 1 d
I1 I 0.80579(3) 0.026549(12) 0.39468(4) Uani 0.03693(11) 4 1 d
Co1 Co 0.75038(5) 0.08224(3) 0.63562(9) Uani 0.0236(2) 4 1 d
N1 N 0.6503(3) 0.14606(14) 0.5497(5) Uani 0.0237(11) 4 1 d
N2 N 0.8545(3) 0.14703(14) 0.6890(4) Uani 0.0217(10) 4 1 d
C16 C 0.3196(4) 0.3418(2) 0.2380(7) Uani 0.0412(18) 4 1 d
C8 C 0.9773(3) 0.24602(17) 0.7242(5) Uani 0.0239(13) 4 1 d
C9 C 1.0190(4) 0.19417(18) 0.7751(6) Uani 0.0269(13) 4 1 d
C1 C 0.5473(3) 0.14340(17) 0.4837(6) Uani 0.0259(13) 4 1 d
C15 C 0.3842(3) 0.2950(2) 0.2753(6) Uani 0.0332(15) 4 1 d
C17 C 0.3381(4) 0.3905(2) 0.3350(7) Uani 0.0445(19) 4 1 d
C4 C 0.6479(3) 0.24829(17) 0.5090(5) Uani 0.0232(12) 4 1 d
C22 C 1.2086(4) 0.3436(2) 0.7062(6) Uani 0.0373(16) 4 1 d
C10 C 0.9564(3) 0.14509(17) 0.7584(5) Uani 0.0246(13) 4 1 d
C13 C 0.4968(4) 0.08614(18) 0.4670(6) Uani 0.0348(16) 4 1 d
C23 C 1.1762(4) 0.3918(2) 0.7842(7) Uani 0.0419(17) 4 1 d
C19 C 0.4849(4) 0.34540(18) 0.5058(7) Uani 0.0323(15) 4 1 d
C12 C 0.6992(3) 0.19760(17) 0.5632(5) Uani 0.0214(12) 4 1 d
C21 C 1.1439(3) 0.29622(19) 0.6879(6) Uani 0.0301(14) 4 1 d
C25 C 1.0150(4) 0.34566(18) 0.8242(6) Uani 0.0300(14) 4 1 d
C7 C 0.8684(3) 0.24856(17) 0.6494(5) Uani 0.0224(12) 4 1 d
C5 C 0.7112(3) 0.29872(17) 0.5148(5) Uani 0.0261(13) 4 1 d
C11 C 0.8108(3) 0.19784(16) 0.6359(5) Uani 0.0207(12) 4 1 d
C2 C 0.4895(4) 0.19268(18) 0.4360(6) Uani 0.0277(14) 4 1 d
C20 C 1.0461(4) 0.29697(18) 0.7464(5) Uani 0.0266(13) 4 1 d
C18 C 0.4194(4) 0.39184(19) 0.4677(7) Uani 0.0390(17) 4 1 d
C26 C 1.0021(4) 0.08892(18) 0.8188(6) Uani 0.0349(16) 4 1 d
C24 C 1.0817(4) 0.39248(20) 0.8439(7) Uani 0.0401(17) 4 1 d
C6 C 0.8156(3) 0.29898(17) 0.5810(5) Uani 0.0244(13) 4 1 d
C3 C 0.5362(3) 0.24532(17) 0.4498(5) Uani 0.0253(13) 4 1 d
C14 C 0.4685(3) 0.29610(18) 0.4093(6) Uani 0.0270(13) 4 1 d
H13a H 0.493955 0.070901 0.577233 Uiso 0.0418 4 1 d
H13b H 0.425979 0.089213 0.40621 Uiso 0.0418 4 1 d
H13c H 0.538128 0.061656 0.406815 Uiso 0.0418 4 1 d
H26a H 1.069068 0.094541 0.890015 Uiso 0.0418 4 1 d
H26b H 0.953797 0.07012 0.881592 Uiso 0.0418 4 1 d
H26c H 1.012675 0.066234 0.72349 Uiso 0.0418 4 1 d
H16 H 0.262276 0.340578 0.145301 Uiso 0.0495 4 1 d
H9 H 1.09265 0.191478 0.823147 Uiso 0.0322 4 1 d
H15 H 0.370876 0.261382 0.208511 Uiso 0.0398 4 1 d
H17 H 0.293776 0.423031 0.3087 Uiso 0.0534 4 1 d
H22 H 1.2757 0.343166 0.665117 Uiso 0.0447 4 1 d
H23 H 1.220935 0.424588 0.795671 Uiso 0.0503 4 1 d
H25 H 0.54184 0.347073 0.599007 Uiso 0.0388 4 1 d
H21 H 1.166552 0.262946 0.635046 Uiso 0.0361 4 1 d
H19 H 0.947494 0.34684 0.864091 Uiso 0.036 4 1 d
H5 H 0.678482 0.333148 0.470332 Uiso 0.0313 4 1 d
H2 H 0.415097 0.189683 0.392498 Uiso 0.0332 4 1 d
H18 H 0.431203 0.425329 0.535243 Uiso 0.0468 4 1 d
H24 H 1.060873 0.42549 0.900105 Uiso 0.0482 4 1 d
H6 H 0.855139 0.333498 0.582492 Uiso 0.0293 4 1 d

loop_
_atom_site_aniso_label
_atom_site_aniso_type_symbol
_atom_site_aniso_U_11
_atom_site_aniso_U_22
_atom_site_aniso_U_33
_atom_site_aniso_U_12
_atom_site_aniso_U_13
_atom_site_aniso_U_23
I2 I 0.0548(2) 0.02312(15) 0.0385(2) 0.00008(12) 0.01276(15) 0.00524(12)
I1 I 0.0446(2) 0.02887(16) 0.03594(19) 0.00287(12) 0.00175(14) -0.01007(12)
Co1 Co 0.0271(4) 0.0139(3) 0.0283(4) 0.0009(2) -0.0002(3) 0.0003(3)
N1 N 0.0259(19) 0.0182(15) 0.027(2) 0.0006(14) 0.0034(15) 0.0003(14)
N2 N 0.0264(19) 0.0184(15) 0.0191(18) 0.0005(14) -0.0004(15) -0.0029(14)
C16 C 0.026(3) 0.048(3) 0.050(3) 0.006(2) 0.005(2) 0.024(3)
C8 C 0.026(2) 0.025(2) 0.022(2) -0.0017(17) 0.0055(17) -0.0039(17)
C9 C 0.025(2) 0.029(2) 0.026(2) 0.0020(18) -0.0007(18) -0.0006(18)
C1 C 0.026(2) 0.022(2) 0.029(2) 0.0000(17) 0.0030(19) 0.0013(18)
C15 C 0.024(2) 0.036(2) 0.039(3) 0.0014(19) 0.003(2) 0.010(2)
C17 C 0.037(3) 0.036(3) 0.066(4) 0.013(2) 0.022(3) 0.023(3)
C4 C 0.026(2) 0.0200(19) 0.024(2) 0.0006(17) 0.0047(17) 0.0010(17)
C22 C 0.020(2) 0.046(3) 0.043(3) -0.005(2) -0.002(2) 0.019(2)
C10 C 0.027(2) 0.0205(19) 0.025(2) 0.0028(17) 0.0003(18) -0.0022(17)
C13 C 0.030(2) 0.024(2) 0.049(3) -0.0010(19) -0.003(2) 0.000(2)
C23 C 0.035(3) 0.034(3) 0.051(3) -0.013(2) -0.011(2) 0.014(2)
C19 C 0.028(2) 0.026(2) 0.044(3) 0.0043(18) 0.010(2) 0.007(2)
C12 C 0.024(2) 0.0194(19) 0.020(2) -0.0010(16) 0.0024(17) 0.0010(16)
C21 C 0.025(2) 0.033(2) 0.031(3) -0.0004(18) -0.0003(19) 0.006(2)
C25 C 0.032(2) 0.026(2) 0.032(3) -0.0053(18) 0.003(2) -0.0006(19)
C7 C 0.027(2) 0.0196(19) 0.021(2) -0.0013(16) 0.0048(17) -0.0003(16)
C5 C 0.032(2) 0.0173(19) 0.028(2) 0.0031(17) 0.0039(19) 0.0026(17)
C11 C 0.023(2) 0.0189(19) 0.020(2) 0.0015(16) 0.0043(17) -0.0015(16)
C2 C 0.025(2) 0.031(2) 0.027(2) -0.0003(18) 0.0016(19) 0.0003(18)
C20 C 0.028(2) 0.025(2) 0.025(2) -0.0032(18) -0.0026(18) 0.0014(18)
C18 C 0.042(3) 0.023(2) 0.056(3) 0.007(2) 0.019(3) 0.009(2)
C26 C 0.033(3) 0.024(2) 0.044(3) 0.0040(19) -0.004(2) 0.004(2)
C24 C 0.045(3) 0.024(2) 0.046(3) -0.007(2) -0.009(2) -0.001(2)
C6 C 0.027(2) 0.0195(19) 0.027(2) -0.0007(17) 0.0070(18) -0.0004(17)
C3 C 0.026(2) 0.024(2) 0.025(2) 0.0032(17) 0.0042(18) 0.0009(18)
C14 C 0.021(2) 0.027(2) 0.033(3) 0.0008(17) 0.0059(19) 0.0100(19)

loop_
_atom_type_symbol
_atom_type_scat_dispersion_real
_atom_type_scat_dispersion_imag
_atom_type_scat_source
C 0.0181 0.0091 'International Tables Vol C tables 4.2.6.8 and 6.1.1.1'
H 0.0000 0.0000 'International Tables Vol C tables 4.2.6.8 and 6.1.1.1'
Co -2.3653 3.6143 'International Tables Vol C tables 4.2.6.8 and 6.1.1.1'
I -0.3257 6.8362 'International Tables Vol C tables 4.2.6.8 and 6.1.1.1'
N 0.0311 0.0180 'International Tables Vol C tables 4.2.6.8 and 6.1.1.1'

loop_
_geom_angle_atom_site_label_1
_geom_angle_atom_site_label_2
_geom_angle_atom_site_label_3
_geom_angle
Co1 I2 N1 29.71(6)
Co1 I2 N2 28.71(5)
N1 I2 N2 40.90(7)
Co1 I1 N1 30.10(6)
Co1 I1 N2 31.50(6)
N1 I1 N2 41.84(7)
I2 Co1 I1 121.69(3)
I2 Co1 N1 112.24(11)
I2 Co1 N2 114.65(10)
I1 Co1 N1 111.30(11)
I1 Co1 N2 107.99(11)
N1 Co1 N2 82.13(13)
I2 N1 I1 71.34(6)
I2 N1 Co1 38.05(7)
I2 N1 C1 106.8(3)
I2 N1 C12 123.2(2)
I1 N1 Co1 38.60(7)
I1 N1 C1 111.4(3)
I1 N1 C12 116.3(3)
Co1 N1 C1 128.7(3)
Co1 N1 C12 112.7(3)
C1 N1 C12 118.6(3)
I2 N2 I1 71.54(6)
I2 N2 Co1 36.64(7)
I2 N2 C10 109.7(2)
I2 N2 C11 122.0(3)
I1 N2 Co1 40.51(7)
I1 N2 C10 107.4(2)
I1 N2 C11 117.5(2)
Co1 N2 C10 128.6(3)
Co1 N2 C11 112.3(3)
C10 N2 C11 119.0(3)
C15 C16 C17 120.0(4)
C15 C16 H16 120.01
C17 C16 H16 120.02
C9 C8 C7 118.0(4)
C9 C8 C20 119.8(4)
C7 C8 C20 122.2(4)
C8 C9 C10 121.7(4)
C8 C9 H9 119.17
C10 C9 H9 119.17
N1 C1 C13 117.3(4)
N1 C1 C2 120.7(4)
C13 C1 C2 122.0(4)
C16 C15 C14 120.7(4)
C16 C15 H15 119.65
C14 C15 H15 119.65
C16 C17 C18 119.9(5)
C16 C17 H17 120.07
C18 C17 H17 120.07
C12 C4 C5 118.0(4)
C12 C4 C3 116.9(4)
C5 C4 C3 125.1(4)
C23 C22 C21 120.1(5)
C23 C22 H22 119.94
C21 C22 H22 119.94
N2 C10 C9 120.8(4)
N2 C10 C26 118.0(4)
C9 C10 C26 121.2(4)
C1 C13 H13a 109.47
C1 C13 H13b 109.47
C1 C13 H13c 109.47
H13a C13 H13b 109.47
H13a C13 H13c 109.47
H13b C13 H13c 109.47
C22 C23 C24 120.3(5)
C22 C23 H23 119.87
C24 C23 H23 119.87
C18 C19 C14 120.5(4)
C18 C19 H25 119.77
C14 C19 H25 119.77
N1 C12 C4 123.7(4)
N1 C12 C11 116.1(3)
C4 C12 C11 120.1(4)
C22 C21 C20 119.9(4)
C22 C21 H21 120.03
C20 C21 H21 120.03
C20 C25 C24 120.1(5)
C20 C25 H19 119.95
C24 C25 H19 119.95
C8 C7 C11 117.3(4)
C8 C7 C6 124.3(4)
C11 C7 C6 118.3(4)
C4 C5 C6 121.8(4)
C4 C5 H5 119.08
C6 C5 H5 119.09
N2 C11 C12 116.7(3)
N2 C11 C7 123.2(4)
C12 C11 C7 120.1(4)
C1 C2 C3 122.0(4)
C1 C2 H2 119
C3 C2 H2 119
C8 C20 C21 119.2(4)
C8 C20 C25 121.7(4)
C21 C20 C25 119.1(4)
C17 C18 C19 120.7(5)
C17 C18 H18 119.63
C19 C18 H18 119.63
C10 C26 H26a 109.47
C10 C26 H26b 109.47
C10 C26 H26c 109.47
H26a C26 H26b 109.47
H26a C26 H26c 109.47
H26b C26 H26c 109.47
C23 C24 C25 120.4(5)
C23 C24 H24 119.79
C25 C24 H24 119.79
C7 C6 C5 121.3(4)
C7 C6 H6 119.34
C5 C6 H6 119.34
C4 C3 C2 117.7(4)
C4 C3 C14 123.1(4)
C2 C3 C14 119.1(4)
C15 C14 C19 118.3(4)
C15 C14 C3 120.2(4)
C19 C14 C3 121.5(4)

loop_
_geom_bond_atom_site_label_1
_geom_bond_atom_site_label_2
_geom_bond_distance
I2 Co1 2.5237(8)
I2 N1 3.790(3)
I2 N2 3.843(4)
I1 Co1 2.5248(8)
I1 N1 3.770(4)
I1 N2 3.697(3)
Co1 N1 2.029(3)
Co1 N2 2.031(3)
N1 C1 1.338(5)
N1 C12 1.368(5)
N2 C10 1.332(5)
N2 C11 1.368(5)
C16 C15 1.386(7)
C16 C17 1.392(7)
C16 H16 0.96
C8 C9 1.376(6)
C8 C7 1.425(6)
C8 C20 1.486(6)
C9 C10 1.404(6)
C9 H9 0.96
C1 C13 1.499(6)
C1 C2 1.403(6)
C15 C14 1.399(6)
C15 H15 0.96
C17 C18 1.368(7)
C17 H17 0.96
C4 C12 1.405(6)
C4 C5 1.438(6)
C4 C3 1.429(6)
C22 C23 1.393(7)
C22 C21 1.386(7)
C22 H22 0.96
C10 C26 1.504(6)
C13 H13a 0.96
C13 H13b 0.96
C13 H13c 0.96
C23 C24 1.358(8)
C23 H23 0.96
C19 C18 1.387(6)
C19 C14 1.400(6)
C19 H25 0.96
C12 C11 1.451(6)
C21 C20 1.394(7)
C21 H21 0.96
C25 C20 1.397(6)
C25 C24 1.392(7)
C25 H19 0.96
C7 C11 1.404(6)
C7 C6 1.439(6)
C5 C6 1.353(6)
C5 H5 0.96
C2 C3 1.380(6)
C2 H2 0.96
C18 H18 0.96
C26 H26a 0.96
C26 H26b 0.96
C26 H26c 0.96
C24 H24 0.96
C6 H6 0.96
C3 C14 1.487(6)
